data_4130114
loop_
_publ_author_name
'Neufeld, Roman'
'Teuteberg, Thorsten L.'
'Herbst-Irmer, Regine'
'Mata, Ricardo A.'
'Stalke, Dietmar'

_publ_section_title
;
 Solution Structures of Hauser Base (i)Pr2NMgCl and Turbo-Hauser Base
 (i)Pr2NMgCl&#x00B7;LiCl in THF and the Influence of LiCl on the
 Schlenk-Equilibrium.
;
_journal_issue 14
_journal_name_full 'Journal of the American Chemical Society'
_journal_page_first 4796
_journal_page_last 4806
_journal_paper_doi 10.1021/jacs.6b00345
_journal_volume 138
_journal_year 2016
_chemical_formula_moiety 'C20 H44 Cl2 Mg2 N2 O2'
_chemical_formula_sum 'C20 H44 Cl2 Mg2 N2 O2'
_chemical_formula_weight 464.09
_space_group_crystal_system monoclinic
_space_group_IT_number 14
_space_group_name_Hall '-P 2yn'
_space_group_name_H-M_alt 'P 1 21/n 1'
_atom_sites_solution_hydrogens geom
_audit_creation_method SHELXL-2014/7
_cell_angle_alpha 90
_cell_angle_beta 110.00(2)
_cell_angle_gamma 90
_cell_formula_units_Z 2
_cell_length_a 9.766(2)
_cell_length_b 9.648(2)
_cell_length_c 14.138(3)
_cell_measurement_reflns_used 8446
_cell_measurement_temperature 100(2)
_cell_measurement_theta_max 26.477
_cell_measurement_theta_min 2.224
_cell_volume 1251.8(5)
_computing_cell_refinement 'SAINT V8.30C'
_computing_data_collection 'APEX2 v2012.2'
_computing_data_reduction 'SAINT V8.30C'
_computing_molecular_graphics 'Mercury CSD 3.3 (Build RC5)'
_computing_publication_material 'Mercury CSD 3.3 (Build RC5)'
_computing_structure_refinement 'SHELXL-2014/7 (Sheldrick, 2014)'
_computing_structure_solution 'SHELXT (G.M.Sheldrick,Acta Cryst.(2015)A71,3-8)'
_diffrn_ambient_temperature 100(2)
_diffrn_measured_fraction_theta_full 1.000
_diffrn_measured_fraction_theta_max 0.999
_diffrn_measurement_device_type 'Bruker Smart APEX II Quazar'
_diffrn_measurement_method 'omega scans'
_diffrn_radiation_type MoK\a
_diffrn_radiation_wavelength 0.71073
_diffrn_reflns_av_R_equivalents 0.0391
_diffrn_reflns_av_unetI/netI 0.0177
_diffrn_reflns_Laue_measured_fraction_full 1.000
_diffrn_reflns_Laue_measured_fraction_max 0.999
_diffrn_reflns_limit_h_max 12
_diffrn_reflns_limit_h_min -12
_diffrn_reflns_limit_k_max 12
_diffrn_reflns_limit_k_min -12
_diffrn_reflns_limit_l_max 17
_diffrn_reflns_limit_l_min -17
_diffrn_reflns_number 33818
_diffrn_reflns_point_group_measured_fraction_full 1.000
_diffrn_reflns_point_group_measured_fraction_max 0.999
_diffrn_reflns_theta_full 25.242
_diffrn_reflns_theta_max 26.753
_diffrn_reflns_theta_min 2.224
_diffrn_source 'INCOATEC Microsource'
_exptl_absorpt_coefficient_mu 0.327
_exptl_absorpt_correction_T_max 1.0000
_exptl_absorpt_correction_T_min 0.9566
_exptl_absorpt_correction_type multi-scan
_exptl_absorpt_process_details SADABS-2015/1
_exptl_crystal_colour colorless
_exptl_crystal_density_diffrn 1.231
_exptl_crystal_description block
_exptl_crystal_F_000 504
_exptl_crystal_size_max 0.200
_exptl_crystal_size_mid 0.180
_exptl_crystal_size_min 0.150
_refine_diff_density_max 0.285
_refine_diff_density_min -0.167
_refine_diff_density_rms 0.039
_refine_ls_extinction_method none
_refine_ls_goodness_of_fit_ref 1.067
_refine_ls_hydrogen_treatment constr
_refine_ls_matrix_type full
_refine_ls_number_parameters 230
_refine_ls_number_reflns 2666
_refine_ls_number_restraints 686
_refine_ls_restrained_S_all 1.010
_refine_ls_R_factor_all 0.0366
_refine_ls_R_factor_gt 0.0300
_refine_ls_shift/su_max 0.000
_refine_ls_shift/su_mean 0.000
_refine_ls_structure_factor_coef Fsqd
_refine_ls_weighting_details 'w=1/[\s^2^(Fo^2^)+(0.0363P)^2^+0.4140P] where P=(Fo^2^+2Fc^2^)/3'
_refine_ls_weighting_scheme calc
_refine_ls_wR_factor_gt 0.0752
_refine_ls_wR_factor_ref 0.0796
_reflns_Friedel_coverage 0.000
_reflns_number_gt 2279
_reflns_number_total 2666
_reflns_threshold_expression 'I > 2\s(I)'
_cod_data_source_file ja6b00345_si_002.cif
_cod_data_source_block dis
_cod_original_sg_symbol_H-M 'P 21/n'
_cod_database_code 4130114
_shelx_shelxl_version_number 2014/7
_shelx_space_group_comment
;
The symmetry employed for this shelxl refinement is uniquely defined
by the following loop, which should always be used as a source of
symmetry information in preference to the above space-group names.
They are only intended as comments.
;

loop_
_space_group_symop_operation_xyz
'x, y, z'
'-x+1/2, y+1/2, -z+1/2'
'-x, -y, -z'
'x-1/2, -y-1/2, z-1/2'

loop_
_atom_site_label
_atom_site_type_symbol
_atom_site_fract_x
_atom_site_fract_y
_atom_site_fract_z
_atom_site_U_iso_or_equiv
_atom_site_adp_type
_atom_site_occupancy
_atom_site_site_symmetry_order
_atom_site_calc_flag
_atom_site_refinement_flags_posn
_atom_site_refinement_flags_adp
_atom_site_refinement_flags_occupancy
_atom_site_disorder_assembly
_atom_site_disorder_group
Mg1 Mg 0.56549(15) 0.56758(15) 0.43697(10) 0.0181(2) Uani 0.809(4) 1 d D U P A 1
N1 N 0.6305(3) 0.38978(19) 0.53246(18) 0.0180(4) Uani 0.809(4) 1 d D U P A 1
C4 C 0.77170(17) 0.4073(2) 0.61838(13) 0.0254(4) Uani 0.809(4) 1 d D U P A 1
H4 H 0.7788 0.3305 0.6673 0.031 Uiso 0.809(4) 1 calc R U P A 1
C5 C 0.9067(2) 0.3991(3) 0.58637(19) 0.0378(6) Uani 0.809(4) 1 d D U P A 1
H5A H 0.9947 0.4112 0.6455 0.057 Uiso 0.809(4) 1 calc R U P A 1
H5B H 0.9096 0.3084 0.5558 0.057 Uiso 0.809(4) 1 calc R U P A 1
H5C H 0.9019 0.4723 0.5373 0.057 Uiso 0.809(4) 1 calc R U P A 1
C6 C 0.77860(19) 0.5427(2) 0.67364(13) 0.0290(5) Uani 0.809(4) 1 d D U P A 1
H6A H 0.8722 0.5494 0.7288 0.043 Uiso 0.809(4) 1 calc R U P A 1
H6B H 0.7690 0.6201 0.6269 0.043 Uiso 0.809(4) 1 calc R U P A 1
H6C H 0.6991 0.5462 0.7010 0.043 Uiso 0.809(4) 1 calc R U P A 1
C1 C 0.4967(4) 0.2249(6) 0.3947(4) 0.0297(6) Uani 0.809(4) 1 d D U P A 1
H1A H 0.5046 0.1356 0.3640 0.045 Uiso 0.809(4) 1 calc R U P A 1
H1B H 0.4143 0.2224 0.4193 0.045 Uiso 0.809(4) 1 calc R U P A 1
H1C H 0.4812 0.2986 0.3444 0.045 Uiso 0.809(4) 1 calc R U P A 1
C2 C 0.6360(4) 0.2531(2) 0.4819(3) 0.0244(5) Uani 0.809(4) 1 d D U P A 1
H2 H 0.7179 0.2574 0.4548 0.029 Uiso 0.809(4) 1 calc R U P A 1
C3 C 0.6637(4) 0.1298(3) 0.5546(3) 0.0345(7) Uani 0.809(4) 1 d D U P A 1
H3A H 0.6663 0.0440 0.5182 0.052 Uiso 0.809(4) 1 calc R U P A 1
H3B H 0.7573 0.1424 0.6091 0.052 Uiso 0.809(4) 1 calc R U P A 1
H3C H 0.5854 0.1243 0.5831 0.052 Uiso 0.809(4) 1 calc R U P A 1
Cl1 Cl 0.72536(14) 0.74794(14) 0.44175(10) 0.0290(2) Uani 0.809(4) 1 d D U P A 1
O1 O 0.5361(6) 0.5267(7) 0.2876(4) 0.0227(9) Uani 0.809(4) 1 d D U P A 1
C7 C 0.4692(7) 0.6285(7) 0.2080(5) 0.0323(9) Uani 0.809(4) 1 d D U P A 1
H7A H 0.4873 0.7238 0.2353 0.039 Uiso 0.809(4) 1 calc R U P A 1
H7B H 0.3626 0.6135 0.1790 0.039 Uiso 0.809(4) 1 calc R U P A 1
C8 C 0.5388(3) 0.6075(3) 0.12852(18) 0.0405(6) Uani 0.809(4) 1 d D U P A 1
H8A H 0.5430 0.6953 0.0934 0.049 Uiso 0.809(4) 1 calc R U P A 1
H8B H 0.4859 0.5371 0.0785 0.049 Uiso 0.809(4) 1 calc R U P A 1
C9 C 0.6913(3) 0.5572(2) 0.19181(19) 0.0343(5) Uani 0.809(4) 1 d D U P A 1
H9A H 0.7390 0.5077 0.1501 0.041 Uiso 0.809(4) 1 calc R U P A 1
H9B H 0.7542 0.6349 0.2274 0.041 Uiso 0.809(4) 1 calc R U P A 1
C10 C 0.6567(7) 0.4598(7) 0.2649(5) 0.0330(9) Uani 0.809(4) 1 d D U P A 1
H10A H 0.6268 0.3677 0.2338 0.040 Uiso 0.809(4) 1 calc R U P A 1
H10B H 0.7424 0.4481 0.3269 0.040 Uiso 0.809(4) 1 calc R U P A 1
Mg1' Mg 0.5445(7) 0.5818(7) 0.4172(5) 0.0181(2) Uani 0.191(4) 1 d D U P A 2
N1' N 0.6288(12) 0.4227(10) 0.5220(9) 0.0180(4) Uani 0.191(4) 1 d D U P A 2
C2' C 0.652(2) 0.2819(12) 0.4911(12) 0.0244(5) Uani 0.191(4) 1 d D U P A 2
H2' H 0.7327 0.2907 0.4635 0.029 Uiso 0.191(4) 1 calc R U P A 2
C1' C 0.6994(16) 0.1665(12) 0.5693(11) 0.032(3) Uani 0.191(4) 1 d D U P A 2
H1'1 H 0.7094 0.0797 0.5362 0.048 Uiso 0.191(4) 1 calc R U P A 2
H1'2 H 0.7933 0.1909 0.6200 0.048 Uiso 0.191(4) 1 calc R U P A 2
H1'3 H 0.6263 0.1547 0.6019 0.048 Uiso 0.191(4) 1 calc R U P A 2
C3' C 0.525(2) 0.226(3) 0.4051(18) 0.0297(6) Uani 0.191(4) 1 d D U P A 2
H3'1 H 0.5474 0.1321 0.3885 0.045 Uiso 0.191(4) 1 calc R U P A 2
H3'2 H 0.4377 0.2236 0.4246 0.045 Uiso 0.191(4) 1 calc R U P A 2
H3'3 H 0.5069 0.2861 0.3461 0.045 Uiso 0.191(4) 1 calc R U P A 2
C4' C 0.7674(6) 0.4854(9) 0.5910(5) 0.0220(16) Uani 0.191(4) 1 d D U P A 2
H4' H 0.7512 0.5878 0.5844 0.026 Uiso 0.191(4) 1 calc R U P A 2
C5' C 0.8999(9) 0.4587(12) 0.5580(8) 0.035(2) Uani 0.191(4) 1 d D U P A 2
H5'A H 0.9864 0.5022 0.6061 0.053 Uiso 0.191(4) 1 calc R U P A 2
H5'B H 0.9160 0.3586 0.5561 0.053 Uiso 0.191(4) 1 calc R U P A 2
H5'C H 0.8815 0.4982 0.4910 0.053 Uiso 0.191(4) 1 calc R U P A 2
C6' C 0.8002(8) 0.4546(9) 0.7016(5) 0.0282(19) Uani 0.191(4) 1 d D U P A 2
H6'A H 0.8921 0.4992 0.7412 0.042 Uiso 0.191(4) 1 calc R U P A 2
H6'B H 0.7213 0.4905 0.7226 0.042 Uiso 0.191(4) 1 calc R U P A 2
H6'C H 0.8086 0.3542 0.7125 0.042 Uiso 0.191(4) 1 calc R U P A 2
Cl1' Cl 0.6947(6) 0.7688(6) 0.4134(4) 0.0317(10) Uani 0.191(4) 1 d D U P A 2
O1' O 0.519(3) 0.520(3) 0.2737(17) 0.021(3) Uani 0.191(4) 1 d D U P A 2
C7' C 0.449(3) 0.639(3) 0.212(2) 0.030(3) Uani 0.191(4) 1 d D U P A 2
H7'1 H 0.4423 0.7189 0.2540 0.036 Uiso 0.191(4) 1 calc R U P A 2
H7'2 H 0.3505 0.6157 0.1652 0.036 Uiso 0.191(4) 1 calc R U P A 2
C8' C 0.5505(15) 0.6700(14) 0.1552(10) 0.054(3) Uani 0.191(4) 1 d D U P A 2
H8'1 H 0.4953 0.7004 0.0857 0.065 Uiso 0.191(4) 1 calc R U P A 2
H8'2 H 0.6204 0.7438 0.1894 0.065 Uiso 0.191(4) 1 calc R U P A 2
C9' C 0.627(2) 0.5401(15) 0.1546(11) 0.066(4) Uani 0.191(4) 1 d D U P A 2
H9'1 H 0.7193 0.5573 0.1427 0.080 Uiso 0.191(4) 1 calc R U P A 2
H9'2 H 0.5654 0.4773 0.1015 0.080 Uiso 0.191(4) 1 calc R U P A 2
C10' C 0.655(3) 0.478(3) 0.2572(18) 0.034(4) Uani 0.191(4) 1 d D U P A 2
H10C H 0.6656 0.3763 0.2567 0.041 Uiso 0.191(4) 1 calc R U P A 2
H10D H 0.7420 0.5193 0.3081 0.041 Uiso 0.191(4) 1 calc R U P A 2

loop_
_atom_site_aniso_label
_atom_site_aniso_U_11
_atom_site_aniso_U_22
_atom_site_aniso_U_33
_atom_site_aniso_U_23
_atom_site_aniso_U_13
_atom_site_aniso_U_12
Mg1 0.0175(5) 0.0182(4) 0.0186(6) 0.0008(3) 0.0060(4) 0.0000(3)
N1 0.0182(5) 0.0151(10) 0.0205(8) -0.0005(7) 0.0061(5) 0.0001(8)
C4 0.0224(8) 0.0300(11) 0.0220(9) 0.0030(8) 0.0052(6) 0.0000(7)
C5 0.0219(9) 0.0535(16) 0.0356(13) -0.0017(11) 0.0066(9) 0.0038(10)
C6 0.0256(8) 0.0332(11) 0.0248(9) -0.0007(8) 0.0043(7) -0.0078(8)
C1 0.039(2) 0.0227(7) 0.0263(14) -0.0010(8) 0.0094(12) -0.0039(13)
C2 0.0325(12) 0.0167(12) 0.0256(10) -0.0028(9) 0.0120(8) 0.0038(10)
C3 0.0437(19) 0.0209(14) 0.0359(13) 0.0049(11) 0.0099(12) 0.0048(11)
Cl1 0.0304(5) 0.0254(4) 0.0311(6) -0.0003(3) 0.0102(4) -0.0098(3)
O1 0.0258(13) 0.0215(15) 0.0234(16) 0.0011(13) 0.0116(12) 0.0014(12)
C7 0.0384(19) 0.0267(17) 0.0338(16) 0.0069(13) 0.0149(13) 0.0054(12)
C8 0.0513(13) 0.0438(15) 0.0339(12) 0.0052(11) 0.0242(10) -0.0023(12)
C9 0.0388(12) 0.0342(11) 0.0398(13) -0.0043(9) 0.0263(10) -0.0052(9)
C10 0.0411(16) 0.0235(19) 0.0472(19) 0.0006(12) 0.0318(14) 0.0055(12)
Mg1' 0.0175(5) 0.0182(4) 0.0186(6) 0.0008(3) 0.0060(4) 0.0000(3)
N1' 0.0182(5) 0.0151(10) 0.0205(8) -0.0005(7) 0.0061(5) 0.0001(8)
C2' 0.0325(12) 0.0167(12) 0.0256(10) -0.0028(9) 0.0120(8) 0.0038(10)
C1' 0.032(6) 0.024(6) 0.042(5) -0.004(4) 0.015(4) 0.003(4)
C3' 0.039(2) 0.0227(7) 0.0263(14) -0.0010(8) 0.0094(12) -0.0039(13)
C4' 0.014(3) 0.023(4) 0.029(3) 0.005(3) 0.008(2) -0.003(2)
C5' 0.014(3) 0.049(6) 0.045(5) 0.024(4) 0.013(3) 0.007(3)
C6' 0.022(3) 0.031(5) 0.032(4) 0.006(3) 0.010(3) 0.000(3)
Cl1' 0.036(2) 0.0286(18) 0.033(2) 0.0019(15) 0.0137(17) -0.0124(15)
O1' 0.030(6) 0.017(4) 0.021(5) -0.007(3) 0.015(4) -0.008(4)
C7' 0.044(6) 0.025(6) 0.025(5) 0.011(4) 0.017(4) 0.003(4)
C8' 0.068(6) 0.055(6) 0.051(6) 0.021(5) 0.036(5) 0.009(5)
C9' 0.102(9) 0.066(7) 0.054(6) 0.019(5) 0.056(6) 0.027(7)
C10' 0.046(7) 0.026(7) 0.038(6) -0.003(5) 0.025(5) 0.004(5)

loop_
_atom_type_symbol
_atom_type_description
_atom_type_scat_dispersion_real
_atom_type_scat_dispersion_imag
_atom_type_scat_source
C C 0.0033 0.0016 'International Tables Vol C Tables 4.2.6.8 and 6.1.1.4'
H H 0.0000 0.0000 'International Tables Vol C Tables 4.2.6.8 and 6.1.1.4'
N N 0.0061 0.0033 'International Tables Vol C Tables 4.2.6.8 and 6.1.1.4'
O O 0.0106 0.0060 'International Tables Vol C Tables 4.2.6.8 and 6.1.1.4'
Mg Mg 0.0486 0.0363 'International Tables Vol C Tables 4.2.6.8 and 6.1.1.4'
Cl Cl 0.1484 0.1585 'International Tables Vol C Tables 4.2.6.8 and 6.1.1.4'

loop_
_geom_angle_atom_site_label_1
_geom_angle_atom_site_label_2
_geom_angle_atom_site_label_3
_geom_angle
_geom_angle_site_symmetry_1
_geom_angle_site_symmetry_3
O1 Mg1 N1 113.5(2) . .
O1 Mg1 N1 114.90(17) . 3_666
N1 Mg1 N1 96.85(10) . 3_666
O1 Mg1 Cl1 91.71(19) . .
N1 Mg1 Cl1 122.04(8) . .
N1 Mg1 Cl1 119.23(9) 3_666 .
O1 Mg1 Mg1 128.1(2) . 3_666
N1 Mg1 Mg1 48.43(8) . 3_666
N1 Mg1 Mg1 48.42(6) 3_666 3_666
Cl1 Mg1 Mg1 140.15(9) . 3_666
C4 N1 C2 108.02(19) . .
C4 N1 Mg1 114.31(13) . .
C2 N1 Mg1 116.91(18) . .
C4 N1 Mg1 116.85(17) . 3_666
C2 N1 Mg1 116.25(19) . 3_666
Mg1 N1 Mg1 83.15(10) . 3_666
N1 C4 C6 112.41(16) . .
N1 C4 C5 113.51(17) . .
C6 C4 C5 107.82(16) . .
N1 C4 H4 107.6 . .
C6 C4 H4 107.6 . .
C5 C4 H4 107.6 . .
C4 C5 H5A 109.5 . .
C4 C5 H5B 109.5 . .
H5A C5 H5B 109.5 . .
C4 C5 H5C 109.5 . .
H5A C5 H5C 109.5 . .
H5B C5 H5C 109.5 . .
C4 C6 H6A 109.5 . .
C4 C6 H6B 109.5 . .
H6A C6 H6B 109.5 . .
C4 C6 H6C 109.5 . .
H6A C6 H6C 109.5 . .
H6B C6 H6C 109.5 . .
C2 C1 H1A 109.5 . .
C2 C1 H1B 109.5 . .
H1A C1 H1B 109.5 . .
C2 C1 H1C 109.5 . .
H1A C1 H1C 109.5 . .
H1B C1 H1C 109.5 . .
N1 C2 C1 112.0(3) . .
N1 C2 C3 112.8(3) . .
C1 C2 C3 108.1(3) . .
N1 C2 H2 107.9 . .
C1 C2 H2 107.9 . .
C3 C2 H2 107.9 . .
C2 C3 H3A 109.5 . .
C2 C3 H3B 109.5 . .
H3A C3 H3B 109.5 . .
C2 C3 H3C 109.5 . .
H3A C3 H3C 109.5 . .
H3B C3 H3C 109.5 . .
C7 O1 C10 107.8(3) . .
C7 O1 Mg1 121.7(5) . .
C10 O1 Mg1 117.7(4) . .
O1 C7 C8 106.6(3) . .
O1 C7 H7A 110.4 . .
C8 C7 H7A 110.4 . .
O1 C7 H7B 110.4 . .
C8 C7 H7B 110.4 . .
H7A C7 H7B 108.6 . .
C7 C8 C9 101.7(3) . .
C7 C8 H8A 111.4 . .
C9 C8 H8A 111.4 . .
C7 C8 H8B 111.4 . .
C9 C8 H8B 111.4 . .
H8A C8 H8B 109.3 . .
C10 C9 C8 101.3(3) . .
C10 C9 H9A 111.5 . .
C8 C9 H9A 111.5 . .
C10 C9 H9B 111.5 . .
C8 C9 H9B 111.5 . .
H9A C9 H9B 109.3 . .
O1 C10 C9 105.0(3) . .
O1 C10 H10A 110.8 . .
C9 C10 H10A 110.8 . .
O1 C10 H10B 110.8 . .
C9 C10 H10B 110.8 . .
H10A C10 H10B 108.8 . .
O1' Mg1' N1' 111.8(8) . .
O1' Mg1' N1' 123.0(8) . 3_666
N1' Mg1' N1' 82.8(6) . 3_666
O1' Mg1' Cl1' 93.9(8) . .
N1' Mg1' Cl1' 118.9(4) . .
N1' Mg1' Cl1' 127.7(5) 3_666 .
O1' Mg1' C7' 30.7(7) . .
N1' Mg1' C7' 142.4(8) . .
N1' Mg1' C7' 113.2(5) 3_666 .
Cl1' Mg1' C7' 79.1(7) . .
O1' Mg1' C4' 124.3(7) . .
N1' Mg1' C4' 31.2(3) . .
N1' Mg1' C4' 97.1(4) 3_666 .
Cl1' Mg1' C4' 88.4(3) . .
C7' Mg1' C4' 148.8(5) . .
O1' Mg1' Mg1' 127.7(9) . 3_666
N1' Mg1' Mg1' 42.0(4) . 3_666
N1' Mg1' Mg1' 40.8(3) 3_666 3_666
Cl1' Mg1' Mg1' 137.0(4) . 3_666
C7' Mg1' Mg1' 142.0(7) . 3_666
C4' Mg1' Mg1' 61.3(2) . 3_666
C2' N1' C4' 111.9(10) . .
C2' N1' Mg1' 122.1(9) . .
C4' N1' Mg1' 102.3(6) . .
C2' N1' Mg1' 108.7(10) . 3_666
C4' N1' Mg1' 114.1(8) . 3_666
Mg1' N1' Mg1' 97.2(6) . 3_666
N1' C2' C3' 113.9(15) . .
N1' C2' C1' 120.1(12) . .
C3' C2' C1' 106.7(13) . .
N1' C2' H2' 104.9 . .
C3' C2' H2' 104.9 . .
C1' C2' H2' 104.9 . .
C2' C1' H1'1 109.5 . .
C2' C1' H1'2 109.5 . .
H1'1 C1' H1'2 109.5 . .
C2' C1' H1'3 109.5 . .
H1'1 C1' H1'3 109.5 . .
H1'2 C1' H1'3 109.5 . .
C2' C3' H3'1 109.5 . .
C2' C3' H3'2 109.5 . .
H3'1 C3' H3'2 109.5 . .
C2' C3' H3'3 109.5 . .
H3'1 C3' H3'3 109.5 . .
H3'2 C3' H3'3 109.5 . .
N1' C4' C6' 114.7(7) . .
N1' C4' C5' 113.6(8) . .
C6' C4' C5' 112.1(6) . .
N1' C4' Mg1' 46.5(4) . .
C6' C4' Mg1' 142.2(5) . .
C5' C4' Mg1' 105.6(5) . .
N1' C4' H4' 105.1 . .
C6' C4' H4' 105.1 . .
C5' C4' H4' 105.1 . .
Mg1' C4' H4' 62.9 . .
C4' C5' H5'A 109.5 . .
C4' C5' H5'B 109.5 . .
H5'A C5' H5'B 109.5 . .
C4' C5' H5'C 109.5 . .
H5'A C5' H5'C 109.5 . .
H5'B C5' H5'C 109.5 . .
C4' C6' H6'A 109.5 . .
C4' C6' H6'B 109.5 . .
H6'A C6' H6'B 109.5 . .
C4' C6' H6'C 109.5 . .
H6'A C6' H6'C 109.5 . .
H6'B C6' H6'C 109.5 . .
C7' O1' C10' 111.9(14) . .
C7' O1' Mg1' 104(2) . .
C10' O1' Mg1' 114.9(18) . .
O1' C7' C8' 102.7(12) . .
O1' C7' Mg1' 45.5(14) . .
C8' C7' Mg1' 123.3(17) . .
O1' C7' H7'1 111.2 . .
C8' C7' H7'1 111.2 . .
Mg1' C7' H7'1 65.9 . .
O1' C7' H7'2 111.2 . .
C8' C7' H7'2 111.2 . .
Mg1' C7' H7'2 123.3 . .
H7'1 C7' H7'2 109.1 . .
C9' C8' C7' 105.3(11) . .
C9' C8' H8'1 110.7 . .
C7' C8' H8'1 110.7 . .
C9' C8' H8'2 110.7 . .
C7' C8' H8'2 110.7 . .
H8'1 C8' H8'2 108.8 . .
C8' C9' C10' 105.1(11) . .
C8' C9' H9'1 110.7 . .
C10' C9' H9'1 110.7 . .
C8' C9' H9'2 110.7 . .
C10' C9' H9'2 110.7 . .
H9'1 C9' H9'2 108.8 . .
O1' C10' C9' 99.6(13) . .
O1' C10' H10C 111.9 . .
C9' C10' H10C 111.9 . .
O1' C10' H10D 111.9 . .
C9' C10' H10D 111.9 . .
H10C C10' H10D 109.6 . .

loop_
_geom_bond_atom_site_label_1
_geom_bond_atom_site_label_2
_geom_bond_distance
_geom_bond_site_symmetry_2
Mg1 O1 2.070(6) .
Mg1 N1 2.1406(17) .
Mg1 N1 2.141(3) 3_666
Mg1 Cl1 2.3233(19) .
Mg1 Mg1 2.841(3) 3_666
N1 C4 1.503(3) .
N1 C2 1.510(3) .
N1 Mg1 2.141(3) 3_666
C4 C6 1.511(3) .
C4 C5 1.535(3) .
C4 H4 1.0000 .
C5 H5A 0.9800 .
C5 H5B 0.9800 .
C5 H5C 0.9800 .
C6 H6A 0.9800 .
C6 H6B 0.9800 .
C6 H6C 0.9800 .
C1 C2 1.516(3) .
C1 H1A 0.9800 .
C1 H1B 0.9800 .
C1 H1C 0.9800 .
C2 C3 1.534(3) .
C2 H2 1.0000 .
C3 H3A 0.9800 .
C3 H3B 0.9800 .
C3 H3C 0.9800 .
O1 C7 1.468(4) .
O1 C10 1.471(4) .
C7 C8 1.512(5) .
C7 H7A 0.9900 .
C7 H7B 0.9900 .
C8 C9 1.531(3) .
C8 H8A 0.9900 .
C8 H8B 0.9900 .
C9 C10 1.518(5) .
C9 H9A 0.9900 .
C9 H9B 0.9900 .
C10 H10A 0.9900 .
C10 H10B 0.9900 .
Mg1' O1' 2.05(3) .
Mg1' N1' 2.096(10) .
Mg1' N1' 2.145(16) 3_666
Mg1' Cl1' 2.338(8) .
Mg1' C7' 2.79(3) .
Mg1' C4' 2.825(8) .
Mg1' Mg1' 3.181(14) 3_666
N1' C2' 1.466(12) .
N1' C4' 1.499(10) .
N1' Mg1' 2.145(16) 3_666
C2' C3' 1.508(13) .
C2' C1' 1.525(12) .
C2' H2' 1.0000 .
C1' H1'1 0.9800 .
C1' H1'2 0.9800 .
C1' H1'3 0.9800 .
C3' H3'1 0.9800 .
C3' H3'2 0.9800 .
C3' H3'3 0.9800 .
C4' C6' 1.514(9) .
C4' C5' 1.539(9) .
C4' H4' 1.0000 .
C5' H5'A 0.9800 .
C5' H5'B 0.9800 .
C5' H5'C 0.9800 .
C6' H6'A 0.9800 .
C6' H6'B 0.9800 .
C6' H6'C 0.9800 .
O1' C7' 1.466(14) .
O1' C10' 1.483(14) .
C7' C8' 1.498(14) .
C7' H7'1 0.9900 .
C7' H7'2 0.9900 .
C8' C9' 1.459(13) .
C8' H8'1 0.9900 .
C8' H8'2 0.9900 .
C9' C10' 1.503(14) .
C9' H9'1 0.9900 .
C9' H9'2 0.9900 .
C10' H10C 0.9900 .
C10' H10D 0.9900 .
